data_1549762
loop_
_publ_author_name
'Homberg, Alexandre'
'Brun, Elodie'
'Zinna, Francesco'
'Pascal, Simon'
'G\'orecki, Marcin'
'Monnier, Luc'
'Besnard, C\'eline'
'Pescitelli, Gennaro'
'Di Bari, Lorenzo'
'Lacour, J\'er\^ome'

_publ_section_title
;
 Combined reversible switching of ECD and quenching of CPL with chiral
 fluorescent macrocycles.
;
_journal_issue 35
_journal_name_full 'Chemical science'
_journal_page_first 7043
_journal_page_last 7052
_journal_paper_doi 10.1039/c8sc02935k
_journal_volume 9
_journal_year 2018
_chemical_formula_moiety 'C48 H42 N2 O6'
_chemical_formula_sum 'C48 H42 N2 O6'
_chemical_formula_weight 742.83
_space_group_crystal_system triclinic
_space_group_IT_number 2
_space_group_name_Hall '-P 1'
_space_group_name_H-M_alt 'P -1'
_symmetry_space_group_name_Hall '-P 1'
_symmetry_space_group_name_H-M 'P -1'
_atom_sites_solution_hydrogens mixed
_atom_sites_solution_primary direct
_audit_creation_date 2018-05-18
_audit_creation_method
;
Olex2 1.2
(compiled 2018.04.26 svn.r3504 for OlexSys, GUI svn.r5492)
;
_audit_update_record
;
2018-06-12 deposited with the CCDC.
2018-07-31 downloaded from the CCDC.
;
_cell_angle_alpha 108.968(3)
_cell_angle_beta 104.837(3)
_cell_angle_gamma 104.872(3)
_cell_formula_units_Z 2
_cell_length_a 11.8363(4)
_cell_length_b 12.6884(4)
_cell_length_c 14.8869(5)
_cell_measurement_reflns_used 6152
_cell_measurement_temperature 180.05(10)
_cell_measurement_theta_max 72.5620
_cell_measurement_theta_min 3.9380
_cell_volume 1897.35(14)
_computing_cell_refinement
;
CrysAlisPro, Agilent Technologies,
Version 1.171.36.28 (release 01-02-2013 CrysAlis171 .NET)
(compiled Feb  1 2013,16:14:44)
;
_computing_data_collection
;
CrysAlisPro, Agilent Technologies,
Version 1.171.36.28 (release 01-02-2013 CrysAlis171 .NET)
(compiled Feb  1 2013,16:14:44)
;
_computing_data_reduction
;
CrysAlisPro, Agilent Technologies,
Version 1.171.36.28 (release 01-02-2013 CrysAlis171 .NET)
(compiled Feb  1 2013,16:14:44)
;
_computing_molecular_graphics 'Olex2 (Dolomanov et al., 2009)'
_computing_publication_material 'Olex2 (Dolomanov et al., 2009)'
_computing_structure_refinement 'ShelXL (Sheldrick, 2015)'
_computing_structure_solution 'ShelXS (Sheldrick, 2008)'
_diffrn_ambient_temperature 180.05(10)
_diffrn_detector_area_resol_mean 10.4679
_diffrn_measured_fraction_theta_full 0.998
_diffrn_measured_fraction_theta_max 0.967
_diffrn_measurement_details
;
#__ type_ start__ end____ width___ exp.time_
  1 omega -119.00  -79.00   0.8000    1.0000
omega____ theta____ kappa____ phi______ frames
    -      -39.0615  -99.0000   60.0000 50

#__ type_ start__ end____ width___ exp.time_
  2 omega -124.00  -99.20   0.8000    1.0000
omega____ theta____ kappa____ phi______ frames
    -      -39.0615  -99.0000  -30.0000 31

#__ type_ start__ end____ width___ exp.time_
  3 omega -129.00  -37.80   0.8000    1.0000
omega____ theta____ kappa____ phi______ frames
    -      -39.0615  178.0000  -90.0000 114

#__ type_ start__ end____ width___ exp.time_
  4 omega -109.00  -83.40   0.8000    1.0000
omega____ theta____ kappa____ phi______ frames
    -      -39.0615  -99.0000   30.0000 32

#__ type_ start__ end____ width___ exp.time_
  5 omega -122.00   -2.80   0.8000    1.0000
omega____ theta____ kappa____ phi______ frames
    -      -39.0615  -77.0000  150.0000 149

#__ type_ start__ end____ width___ exp.time_
  6 omega -124.00  -80.00   0.8000    1.0000
omega____ theta____ kappa____ phi______ frames
    -      -39.0615  -99.0000  120.0000 55

#__ type_ start__ end____ width___ exp.time_
  7 omega -121.00  -83.40   0.8000    1.0000
omega____ theta____ kappa____ phi______ frames
    -      -39.0615  -99.0000  -90.0000 47

#__ type_ start__ end____ width___ exp.time_
  8 omega  -49.00   -7.40   0.8000    2.0000
omega____ theta____ kappa____ phi______ frames
    -      -68.5000   61.0000  -90.0000 52

#__ type_ start__ end____ width___ exp.time_
  9 omega -101.00  -65.00   0.8000    2.0000
omega____ theta____ kappa____ phi______ frames
    -      -68.5000   61.0000   60.0000 45

#__ type_ start__ end____ width___ exp.time_
 10 omega  -54.00  -28.40   0.8000    2.0000
omega____ theta____ kappa____ phi______ frames
    -      -68.5000   45.0000  150.0000 32

#__ type_ start__ end____ width___ exp.time_
 11 omega   30.00  136.40   0.8000    2.0000
omega____ theta____ kappa____ phi______ frames
    -      108.1716  -61.0000  -90.0000 133

#__ type_ start__ end____ width___ exp.time_
 12 omega   44.00  105.60   0.8000    2.0000
omega____ theta____ kappa____ phi______ frames
    -      108.1716  -94.0000  150.0000 77

#__ type_ start__ end____ width___ exp.time_
 13 omega   49.00   85.00   0.8000    2.0000
omega____ theta____ kappa____ phi______ frames
    -      108.1716  -30.0000 -180.0000 45

#__ type_ start__ end____ width___ exp.time_
 14 omega  120.00  178.40   0.8000    2.0000
omega____ theta____ kappa____ phi______ frames
    -      108.1716   61.0000 -150.0000 73

#__ type_ start__ end____ width___ exp.time_
 15 omega   23.00  103.00   0.8000    2.0000
omega____ theta____ kappa____ phi______ frames
    -      108.1716  -94.0000 -120.0000 100

#__ type_ start__ end____ width___ exp.time_
 16 omega   51.00   91.00   0.8000    2.0000
omega____ theta____ kappa____ phi______ frames
    -      108.1716  -45.0000  120.0000 50

#__ type_ start__ end____ width___ exp.time_
 17 omega   50.00   90.00   0.8000    2.0000
omega____ theta____ kappa____ phi______ frames
    -      108.1716  -30.0000   30.0000 50

#__ type_ start__ end____ width___ exp.time_
 18 omega   27.00   68.60   0.8000    2.0000
omega____ theta____ kappa____ phi______ frames
    -      108.1716  -30.0000   90.0000 52

#__ type_ start__ end____ width___ exp.time_
 19 omega   65.00   90.60   0.8000    2.0000
omega____ theta____ kappa____ phi______ frames
    -      108.1716  -45.0000   30.0000 32

#__ type_ start__ end____ width___ exp.time_
 20 omega   72.00  104.00   0.8000    2.0000
omega____ theta____ kappa____ phi______ frames
    -      108.1716  -94.0000  -30.0000 40

#__ type_ start__ end____ width___ exp.time_
 21 omega   33.00  114.60   0.8000    2.0000
omega____ theta____ kappa____ phi______ frames
    -      108.1716 -111.0000   90.0000 102

#__ type_ start__ end____ width___ exp.time_
 22 omega   29.00  178.60   0.8000    2.0000
omega____ theta____ kappa____ phi______ frames
    -      108.1716  -15.0000 -150.0000 187
;
_diffrn_measurement_device_type 'SuperNova, Dual, Cu at zero, Atlas'
_diffrn_measurement_method '\w scans'
_diffrn_orient_matrix_UB_11 -0.0848910000
_diffrn_orient_matrix_UB_12 -0.1333049000
_diffrn_orient_matrix_UB_13 -0.0432594000
_diffrn_orient_matrix_UB_21 -0.0697501000
_diffrn_orient_matrix_UB_22 0.0329514000
_diffrn_orient_matrix_UB_23 0.0728446000
_diffrn_orient_matrix_UB_31 -0.0946889000
_diffrn_orient_matrix_UB_32 0.0164709000
_diffrn_orient_matrix_UB_33 -0.0819313000
_diffrn_radiation_monochromator mirror
_diffrn_radiation_type CuK\a
_diffrn_radiation_wavelength 1.54184
_diffrn_reflns_av_R_equivalents 0.0177
_diffrn_reflns_av_unetI/netI 0.0252
_diffrn_reflns_Laue_measured_fraction_full 0.998
_diffrn_reflns_Laue_measured_fraction_max 0.967
_diffrn_reflns_limit_h_max 12
_diffrn_reflns_limit_h_min -14
_diffrn_reflns_limit_k_max 15
_diffrn_reflns_limit_k_min -13
_diffrn_reflns_limit_l_max 15
_diffrn_reflns_limit_l_min -18
_diffrn_reflns_number 12970
_diffrn_reflns_point_group_measured_fraction_full 0.998
_diffrn_reflns_point_group_measured_fraction_max 0.967
_diffrn_reflns_theta_full 67.000
_diffrn_reflns_theta_max 72.598
_diffrn_reflns_theta_min 3.381
_diffrn_source 'SuperNova (Cu) X-ray Source'
_exptl_absorpt_coefficient_mu 0.687
_exptl_absorpt_correction_T_max 1.00000
_exptl_absorpt_correction_T_min 0.91638
_exptl_absorpt_correction_type multi-scan
_exptl_absorpt_process_details
;
CrysAlisPro, Agilent Technologies,
Version 1.171.36.28 (release 01-02-2013 CrysAlis171 .NET)
(compiled Feb  1 2013,16:14:44)
Empirical absorption correction using spherical harmonics,
 implemented in SCALE3 ABSPACK scaling algorithm.
;
_exptl_crystal_colour 'light pink'
_exptl_crystal_colour_modifier light
_exptl_crystal_colour_primary pink
_exptl_crystal_density_diffrn 1.300
_exptl_crystal_description block
_exptl_crystal_F_000 784
_exptl_crystal_size_max 0.3412
_exptl_crystal_size_mid 0.1328
_exptl_crystal_size_min 0.0883
_refine_diff_density_max 0.187
_refine_diff_density_min -0.183
_refine_diff_density_rms 0.033
_refine_ls_extinction_method none
_refine_ls_goodness_of_fit_ref 1.023
_refine_ls_hydrogen_treatment mixed
_refine_ls_matrix_type full
_refine_ls_number_parameters 513
_refine_ls_number_reflns 7288
_refine_ls_number_restraints 0
_refine_ls_restrained_S_all 1.023
_refine_ls_R_factor_all 0.0450
_refine_ls_R_factor_gt 0.0352
_refine_ls_shift/su_max 0.001
_refine_ls_shift/su_mean 0.000
_refine_ls_structure_factor_coef Fsqd
_refine_ls_weighting_details 'w=1/[\s^2^(Fo^2^)+(0.0465P)^2^+0.2869P] where P=(Fo^2^+2Fc^2^)/3'
_refine_ls_weighting_scheme calc
_refine_ls_wR_factor_gt 0.0888
_refine_ls_wR_factor_ref 0.0954
_reflns_Friedel_coverage 0.000
_reflns_number_gt 6011
_reflns_number_total 7288
_reflns_threshold_expression 'I > 2\s(I)'
_cod_data_source_file c8sc02935k2.cif
_cod_data_source_block mv484b
_cod_depositor_comments 'Adding full bibliography for 1549761--1549762.cif.'
_cod_original_cell_volume 1897.34(13)
_cod_database_code 1549762
_shelx_shelxl_version_number 2017/1
_chemical_oxdiff_formula c80
_shelx_space_group_comment
;
The symmetry employed for this shelxl refinement is uniquely defined
by the following loop, which should always be used as a source of
symmetry information in preference to the above space-group names.
They are only intended as comments.
;
_reflns_odcompleteness_completeness 99.85
_reflns_odcompleteness_iscentric 1
_reflns_odcompleteness_theta 66.49
_olex2_refinement_description
;
1. Fixed Uiso
 At 1.2 times of:
  All C(H) groups, All C(H,H) groups
2.a Ternary CH refined with riding coordinates:
 C4(H4), C12(H12)
2.b Secondary CH2 refined with riding coordinates:
 C6(H6A,H6B), C7(H7A,H7B), C8(H8A,H8B), C9(H9A,H9B), C17(H17A,H17B), C18(H18A,
 H18B), C19(H19A,H19B), C20(H20A,H20B)
2.c Aromatic/amide H refined with riding coordinates:
 C25(H25), C26(H26), C28(H28), C29(H29), C31(H31), C32(H32), C33(H33),
 C35(H35), C36(H36), C42(H42), C43(H43), C45(H45), C46(H46), C47(H47), C49(H49),
  C50(H50), C52(H52), C53(H53)
2.d X=CH2 refined with riding coordinates:
 C23(H23A,H23B), C56(H56A,H56B)
;
_olex2_submission_special_instructions 'No special instructions were received'

loop_
_space_group_symop_operation_xyz
'x, y, z'
'-x, -y, -z'

loop_
_atom_site_label
_atom_site_type_symbol
_atom_site_fract_x
_atom_site_fract_y
_atom_site_fract_z
_atom_site_U_iso_or_equiv
_atom_site_adp_type
_atom_site_occupancy
_atom_site_site_symmetry_order
_atom_site_calc_flag
_atom_site_refinement_flags_posn
C2 C 0.12555(12) 0.20722(12) 0.51525(9) 0.0320(3) Uani 1 1 d .
C4 C 0.09801(12) 0.19844(11) 0.60851(9) 0.0317(3) Uani 1 1 d .
H4 H 0.075834 0.113487 0.600482 0.038 Uiso 1 1 calc R
C6 C 0.20220(12) 0.27518(12) 0.79060(9) 0.0312(3) Uani 1 1 d .
H6A H 0.174830 0.192688 0.786643 0.037 Uiso 1 1 calc R
H6B H 0.140368 0.310683 0.806126 0.037 Uiso 1 1 calc R
C7 C 0.33145(12) 0.35035(12) 0.87248(10) 0.0318(3) Uani 1 1 d .
H7A H 0.355492 0.433006 0.876660 0.038 Uiso 1 1 calc R
H7B H 0.392772 0.317143 0.852382 0.038 Uiso 1 1 calc R
C8 C 0.34021(13) 0.35572(12) 0.97838(10) 0.0336(3) Uani 1 1 d .
H8A H 0.312902 0.272706 0.973251 0.040 Uiso 1 1 calc R
H8B H 0.429497 0.397730 1.025359 0.040 Uiso 1 1 calc R
C9 C 0.26283(13) 0.41793(11) 1.02471(10) 0.0324(3) Uani 1 1 d .
H9A H 0.172479 0.375124 0.980602 0.039 Uiso 1 1 calc R
H9B H 0.273844 0.418145 1.092983 0.039 Uiso 1 1 calc R
C11 C 0.23670(12) 0.60456(11) 1.06647(9) 0.0310(3) Uani 1 1 d .
C12 C 0.26858(12) 0.71645(11) 1.04805(9) 0.0298(3) Uani 1 1 d .
H12 H 0.210737 0.757984 1.065353 0.036 Uiso 1 1 calc R
C13 C 0.40461(12) 0.80289(11) 1.11611(9) 0.0308(3) Uani 1 1 d .
C17 C 0.12807(11) 0.61820(11) 0.87178(9) 0.0308(3) Uani 1 1 d .
H17A H 0.068213 0.655149 0.889833 0.037 Uiso 1 1 calc R
H17B H 0.102550 0.537124 0.870957 0.037 Uiso 1 1 calc R
C18 C 0.12842(12) 0.61023(12) 0.76855(10) 0.0337(3) Uani 1 1 d .
H18A H 0.185114 0.568811 0.750534 0.040 Uiso 1 1 calc R
H18B H 0.163275 0.692562 0.773496 0.040 Uiso 1 1 calc R
C19 C -0.00150(13) 0.54394(13) 0.68242(10) 0.0393(3) Uani 1 1 d .
H19A H -0.058075 0.585218 0.701017 0.047 Uiso 1 1 calc R
H19B H 0.006462 0.550202 0.619575 0.047 Uiso 1 1 calc R
C20 C -0.06268(12) 0.41270(13) 0.65847(10) 0.0370(3) Uani 1 1 d .
H20A H -0.081670 0.404229 0.717351 0.044 Uiso 1 1 calc R
H20B H -0.142418 0.374810 0.598185 0.044 Uiso 1 1 calc R
C22 C -0.01114(12) 0.23701(12) 0.61612(10) 0.0334(3) Uani 1 1 d .
C23 C -0.12157(14) 0.16297(15) 0.60274(12) 0.0483(4) Uani 1 1 d .
H23A H -0.187258 0.191721 0.608100 0.058 Uiso 1 1 calc R
H23B H -0.135283 0.080969 0.587766 0.058 Uiso 1 1 calc R
C24 C 0.59708(11) 0.91441(11) 1.09685(9) 0.0294(3) Uani 1 1 d .
C25 C 0.67779(13) 0.96613(12) 1.19959(10) 0.0359(3) Uani 1 1 d .
H25 H 0.647419 0.950296 1.248901 0.043 Uiso 1 1 calc R
C26 C 0.80160(13) 1.04020(12) 1.22965(10) 0.0377(3) Uani 1 1 d .
H26 H 0.855092 1.074756 1.299687 0.045 Uiso 1 1 calc R
C27 C 0.84950(12) 1.06522(11) 1.15948(10) 0.0328(3) Uani 1 1 d .
C28 C 0.97870(12) 1.13899(12) 1.18877(11) 0.0390(3) Uani 1 1 d .
H28 H 1.033530 1.172805 1.258368 0.047 Uiso 1 1 calc R
C29 C 1.02373(12) 1.16125(12) 1.11987(12) 0.0391(3) Uani 1 1 d .
H29 H 1.109914 1.209749 1.141784 0.047 Uiso 1 1 calc R
C30 C 0.94465(12) 1.11344(11) 1.01390(11) 0.0349(3) Uani 1 1 d .
C31 C 0.98879(13) 1.13537(12) 0.94074(12) 0.0406(3) Uani 1 1 d .
H31 H 1.075102 1.182079 0.960715 0.049 Uiso 1 1 calc R
C32 C 0.90920(14) 1.09035(13) 0.83966(12) 0.0418(3) Uani 1 1 d .
H32 H 0.941172 1.107052 0.791360 0.050 Uiso 1 1 calc R
C33 C 0.78320(13) 1.02110(12) 0.80854(11) 0.0376(3) Uani 1 1 d .
H33 H 0.728916 0.991922 0.739327 0.045 Uiso 1 1 calc R
C34 C 0.73548(12) 0.99390(11) 0.87847(10) 0.0317(3) Uani 1 1 d .
C35 C 0.60641(12) 0.92035(12) 0.84946(10) 0.0335(3) Uani 1 1 d .
H35 H 0.550867 0.889300 0.780371 0.040 Uiso 1 1 calc R
C36 C 0.56168(12) 0.89405(11) 0.91743(10) 0.0310(3) Uani 1 1 d .
H36 H 0.475993 0.843647 0.894629 0.037 Uiso 1 1 calc R
C37 C 0.64019(11) 0.94024(10) 1.02348(9) 0.0276(2) Uani 1 1 d .
C38 C 0.76828(11) 1.01536(10) 1.05515(10) 0.0286(3) Uani 1 1 d .
C39 C 0.81590(11) 1.04073(10) 0.98252(10) 0.0301(3) Uani 1 1 d .
C40 C 0.25958(11) 0.35226(12) 0.47002(9) 0.0302(3) Uani 1 1 d .
C41 C 0.30229(11) 0.47507(12) 0.49159(9) 0.0298(3) Uani 1 1 d .
C42 C 0.28807(12) 0.56417(12) 0.57211(10) 0.0340(3) Uani 1 1 d .
H42 H 0.243117 0.539475 0.610828 0.041 Uiso 1 1 calc R
C43 C 0.33716(13) 0.68247(13) 0.59417(11) 0.0385(3) Uani 1 1 d .
H43 H 0.325155 0.738662 0.647598 0.046 Uiso 1 1 calc R
C44 C 0.40679(12) 0.72510(13) 0.53897(11) 0.0391(3) Uani 1 1 d .
C45 C 0.46643(15) 0.84754(15) 0.56520(14) 0.0511(4) Uani 1 1 d .
H45 H 0.459457 0.906065 0.620372 0.061 Uiso 1 1 calc R
C46 C 0.53578(16) 0.88342(17) 0.51056(16) 0.0613(5) Uani 1 1 d .
H46 H 0.580094 0.966506 0.531475 0.074 Uiso 1 1 calc R
C47 C 0.54126(16) 0.80009(18) 0.42628(15) 0.0592(5) Uani 1 1 d .
H47 H 0.586077 0.826720 0.388234 0.071 Uiso 1 1 calc R
C48 C 0.48181(13) 0.67746(16) 0.39647(12) 0.0470(4) Uani 1 1 d .
C49 C 0.48825(14) 0.58850(18) 0.31111(12) 0.0543(4) Uani 1 1 d .
H49 H 0.528631 0.613264 0.269877 0.065 Uiso 1 1 calc R
C50 C 0.43844(13) 0.47094(17) 0.28817(11) 0.0479(4) Uani 1 1 d .
H50 H 0.445139 0.414379 0.231516 0.057 Uiso 1 1 calc R
C51 C 0.37522(12) 0.42890(14) 0.34752(9) 0.0368(3) Uani 1 1 d .
C52 C 0.32665(12) 0.30794(14) 0.32733(10) 0.0379(3) Uani 1 1 d .
H52 H 0.331997 0.250346 0.270528 0.045 Uiso 1 1 calc R
C53 C 0.27084(12) 0.26939(13) 0.38771(9) 0.0353(3) Uani 1 1 d .
H53 H 0.240135 0.186406 0.373140 0.042 Uiso 1 1 calc R
C54 C 0.36382(11) 0.51431(12) 0.43103(9) 0.0319(3) Uani 1 1 d .
C55 C 0.41651(12) 0.63904(13) 0.45543(10) 0.0370(3) Uani 1 1 d .
C56 C 0.15233(15) 0.57709(14) 1.10672(12) 0.0466(4) Uani 1 1 d .
H56A H 0.133384 0.504405 1.115315 0.056 Uiso 1 1 calc R
H56B H 0.110533 0.630005 1.127102 0.056 Uiso 1 1 calc R
N1 N 0.21041(10) 0.31487(10) 0.53654(8) 0.0327(2) Uani 1 1 d .
H1 H 0.2409(15) 0.3665(15) 0.6018(13) 0.043(4) Uiso 1 1 d .
N15 N 0.47283(10) 0.83450(10) 1.06247(8) 0.0320(2) Uani 1 1 d .
H15 H 0.4318(15) 0.7989(14) 0.9943(13) 0.044(4) Uiso 1 1 d .
O3 O 0.07024(10) 0.12376(9) 0.43109(7) 0.0478(3) Uani 1 1 d .
O5 O 0.21077(8) 0.27299(8) 0.69600(6) 0.0318(2) Uani 1 1 d .
O10 O 0.30422(8) 0.53848(8) 1.03368(7) 0.0329(2) Uani 1 1 d .
O14 O 0.44068(10) 0.83842(10) 1.20849(7) 0.0501(3) Uani 1 1 d .
O16 O 0.25336(8) 0.69068(8) 0.94430(6) 0.03112(19) Uani 1 1 d .
O21 O 0.02366(8) 0.35639(8) 0.63790(7) 0.0358(2) Uani 1 1 d .

loop_
_atom_site_aniso_label
_atom_site_aniso_U_11
_atom_site_aniso_U_22
_atom_site_aniso_U_33
_atom_site_aniso_U_23
_atom_site_aniso_U_13
_atom_site_aniso_U_12
C2 0.0296(6) 0.0318(7) 0.0275(6) 0.0088(5) 0.0058(5) 0.0096(5)
C4 0.0306(6) 0.0272(6) 0.0277(6) 0.0084(5) 0.0053(5) 0.0053(5)
C6 0.0315(6) 0.0332(7) 0.0276(6) 0.0137(5) 0.0098(5) 0.0100(5)
C7 0.0305(6) 0.0312(7) 0.0315(6) 0.0125(5) 0.0095(5) 0.0107(5)
C8 0.0367(7) 0.0303(7) 0.0303(6) 0.0136(5) 0.0063(5) 0.0121(5)
C9 0.0378(7) 0.0268(6) 0.0295(6) 0.0133(5) 0.0099(5) 0.0079(5)
C11 0.0306(6) 0.0301(6) 0.0298(6) 0.0109(5) 0.0119(5) 0.0087(5)
C12 0.0309(6) 0.0298(6) 0.0275(6) 0.0101(5) 0.0121(5) 0.0107(5)
C13 0.0323(6) 0.0274(6) 0.0303(6) 0.0104(5) 0.0100(5) 0.0110(5)
C17 0.0251(6) 0.0297(6) 0.0316(6) 0.0087(5) 0.0092(5) 0.0080(5)
C18 0.0339(7) 0.0335(7) 0.0322(6) 0.0118(5) 0.0119(5) 0.0131(6)
C19 0.0391(7) 0.0429(8) 0.0326(7) 0.0119(6) 0.0077(6) 0.0208(6)
C20 0.0272(6) 0.0453(8) 0.0316(7) 0.0101(6) 0.0072(5) 0.0144(6)
C22 0.0294(6) 0.0330(7) 0.0285(6) 0.0101(5) 0.0060(5) 0.0056(5)
C23 0.0341(7) 0.0441(8) 0.0533(9) 0.0162(7) 0.0120(7) 0.0037(6)
C24 0.0270(6) 0.0235(6) 0.0326(6) 0.0080(5) 0.0080(5) 0.0091(5)
C25 0.0367(7) 0.0334(7) 0.0301(6) 0.0098(5) 0.0076(6) 0.0107(6)
C26 0.0347(7) 0.0317(7) 0.0309(7) 0.0064(5) 0.0000(5) 0.0090(6)
C27 0.0282(6) 0.0237(6) 0.0369(7) 0.0078(5) 0.0038(5) 0.0093(5)
C28 0.0283(7) 0.0277(7) 0.0444(8) 0.0082(6) 0.0000(6) 0.0071(5)
C29 0.0236(6) 0.0259(6) 0.0538(8) 0.0110(6) 0.0047(6) 0.0045(5)
C30 0.0282(6) 0.0220(6) 0.0501(8) 0.0117(6) 0.0120(6) 0.0096(5)
C31 0.0313(7) 0.0267(7) 0.0624(9) 0.0163(6) 0.0202(7) 0.0088(6)
C32 0.0445(8) 0.0338(7) 0.0561(9) 0.0204(7) 0.0297(7) 0.0154(6)
C33 0.0406(7) 0.0306(7) 0.0415(7) 0.0119(6) 0.0186(6) 0.0138(6)
C34 0.0312(6) 0.0236(6) 0.0382(7) 0.0094(5) 0.0136(5) 0.0106(5)
C35 0.0300(6) 0.0304(7) 0.0301(6) 0.0063(5) 0.0068(5) 0.0085(5)
C36 0.0239(6) 0.0276(6) 0.0318(6) 0.0070(5) 0.0064(5) 0.0056(5)
C37 0.0255(6) 0.0216(6) 0.0303(6) 0.0063(5) 0.0071(5) 0.0096(5)
C38 0.0262(6) 0.0194(6) 0.0346(6) 0.0070(5) 0.0074(5) 0.0094(5)
C39 0.0271(6) 0.0200(6) 0.0394(7) 0.0084(5) 0.0102(5) 0.0104(5)
C40 0.0238(6) 0.0373(7) 0.0233(6) 0.0094(5) 0.0052(5) 0.0099(5)
C41 0.0229(6) 0.0382(7) 0.0229(6) 0.0108(5) 0.0046(5) 0.0096(5)
C42 0.0317(6) 0.0389(7) 0.0282(6) 0.0119(5) 0.0105(5) 0.0115(6)
C43 0.0351(7) 0.0374(7) 0.0354(7) 0.0102(6) 0.0074(6) 0.0140(6)
C44 0.0294(7) 0.0416(8) 0.0415(7) 0.0216(6) 0.0026(6) 0.0111(6)
C45 0.0414(8) 0.0448(9) 0.0612(10) 0.0277(8) 0.0040(7) 0.0147(7)
C46 0.0448(9) 0.0575(11) 0.0855(13) 0.0504(11) 0.0099(9) 0.0126(8)
C47 0.0417(9) 0.0764(12) 0.0713(12) 0.0551(11) 0.0144(8) 0.0153(8)
C48 0.0308(7) 0.0692(11) 0.0460(8) 0.0395(8) 0.0077(6) 0.0131(7)
C49 0.0359(8) 0.0934(14) 0.0389(8) 0.0399(9) 0.0142(7) 0.0159(8)
C50 0.0336(7) 0.0810(12) 0.0293(7) 0.0259(7) 0.0117(6) 0.0182(8)
C51 0.0234(6) 0.0594(9) 0.0236(6) 0.0160(6) 0.0056(5) 0.0141(6)
C52 0.0291(6) 0.0519(8) 0.0229(6) 0.0059(6) 0.0063(5) 0.0160(6)
C53 0.0292(6) 0.0407(7) 0.0266(6) 0.0066(5) 0.0055(5) 0.0132(6)
C54 0.0210(6) 0.0464(8) 0.0246(6) 0.0158(5) 0.0032(5) 0.0110(5)
C55 0.0246(6) 0.0508(8) 0.0344(7) 0.0244(6) 0.0033(5) 0.0112(6)
C56 0.0527(9) 0.0454(8) 0.0560(9) 0.0260(7) 0.0352(8) 0.0191(7)
N1 0.0349(6) 0.0308(6) 0.0237(5) 0.0062(4) 0.0098(4) 0.0070(5)
N15 0.0289(5) 0.0305(6) 0.0268(5) 0.0066(4) 0.0078(4) 0.0053(4)
O3 0.0507(6) 0.0389(6) 0.0282(5) 0.0034(4) 0.0068(4) -0.0012(5)
O5 0.0286(4) 0.0355(5) 0.0252(4) 0.0112(4) 0.0069(3) 0.0077(4)
O10 0.0333(5) 0.0254(4) 0.0411(5) 0.0138(4) 0.0173(4) 0.0091(4)
O14 0.0441(6) 0.0601(7) 0.0298(5) 0.0168(5) 0.0085(4) 0.0022(5)
O16 0.0283(4) 0.0323(5) 0.0270(4) 0.0106(4) 0.0096(4) 0.0054(4)
O21 0.0295(5) 0.0328(5) 0.0432(5) 0.0141(4) 0.0139(4) 0.0105(4)

loop_
_atom_type_symbol
_atom_type_description
_atom_type_scat_dispersion_real
_atom_type_scat_dispersion_imag
_atom_type_scat_source
C C 0.0181 0.0091 'International Tables Vol C Tables 4.2.6.8 and 6.1.1.4'
H H 0.0000 0.0000 'International Tables Vol C Tables 4.2.6.8 and 6.1.1.4'
N N 0.0311 0.0180 'International Tables Vol C Tables 4.2.6.8 and 6.1.1.4'
O O 0.0492 0.0322 'International Tables Vol C Tables 4.2.6.8 and 6.1.1.4'

loop_
_exptl_crystal_face_index_h
_exptl_crystal_face_index_k
_exptl_crystal_face_index_l
_exptl_crystal_face_perp_dist
_exptl_oxdiff_crystal_face_indexfrac_h
_exptl_oxdiff_crystal_face_indexfrac_k
_exptl_oxdiff_crystal_face_indexfrac_l
_exptl_oxdiff_crystal_face_x
_exptl_oxdiff_crystal_face_y
_exptl_oxdiff_crystal_face_z
0 1 0 0.0574 -0.0000 1.0000 0.0000 -0.1333 0.0330 0.0165
0 -1 0 0.0574 0.0000 -1.0000 -0.0000 0.1333 -0.0330 -0.0165
1 -1 1 0.0441 1.0000 -1.0000 1.0000 0.0052 -0.0299 -0.1931
-1 1 -1 0.0441 -1.0000 1.0000 -1.0000 -0.0052 0.0299 0.1931
0 1 -2 0.1192 -0.0000 1.0000 -2.0000 -0.0468 -0.1127 0.1803
0 -1 2 0.1192 0.0000 -1.0000 2.0000 0.0468 0.1127 -0.1803
2 0 -1 0.1129 2.0000 0.0000 -1.0000 -0.1265 -0.2123 -0.1074
-2 0 1 0.1129 -2.0000 -0.0000 1.0000 0.1265 0.2123 0.1074

loop_
_geom_angle_atom_site_label_1
_geom_angle_atom_site_label_2
_geom_angle_atom_site_label_3
_geom_angle
N1 C2 C4 113.63(11)
O3 C2 C4 120.70(12)
O3 C2 N1 125.62(12)
C22 C4 C2 109.62(10)
O5 C4 C2 106.98(10)
O5 C4 C22 112.29(10)
O5 C6 C7 107.10(10)
C6 C7 C8 113.68(11)
C9 C8 C7 114.90(11)
O10 C9 C8 108.32(10)
C56 C11 C12 122.74(13)
C56 C11 O10 126.96(13)
O10 C11 C12 110.28(10)
C11 C12 C13 111.29(10)
O16 C12 C11 112.20(10)
O16 C12 C13 108.31(10)
N15 C13 C12 113.00(11)
O14 C13 C12 120.72(12)
O14 C13 N15 126.25(12)
O16 C17 C18 107.02(10)
C17 C18 C19 114.15(11)
C20 C19 C18 115.28(11)
O21 C20 C19 107.53(11)
C23 C22 C4 123.33(13)
C23 C22 O21 127.29(13)
O21 C22 C4 109.38(10)
C25 C24 C37 120.29(12)
C25 C24 N15 122.09(12)
N15 C24 C37 117.61(11)
C26 C25 C24 120.31(13)
C25 C26 C27 121.45(12)
C26 C27 C28 122.22(12)
C26 C27 C38 119.02(12)
C38 C27 C28 118.76(13)
C29 C28 C27 121.45(13)
C28 C29 C30 121.57(12)
C31 C30 C29 122.80(12)
C31 C30 C39 118.83(13)
C39 C30 C29 118.38(13)
C32 C31 C30 121.29(13)
C31 C32 C33 120.40(13)
C32 C33 C34 120.37(13)
C33 C34 C35 122.44(12)
C33 C34 C39 119.69(12)
C39 C34 C35 117.87(12)
C36 C35 C34 121.90(12)
C35 C36 C37 121.77(12)
C24 C37 C36 123.48(11)
C24 C37 C38 118.81(11)
C38 C37 C36 117.71(11)
C27 C38 C37 120.05(12)
C27 C38 C39 119.64(11)
C37 C38 C39 120.31(11)
C30 C39 C38 120.20(12)
C34 C39 C30 119.40(12)
C34 C39 C38 120.40(11)
C41 C40 N1 118.65(11)
C53 C40 C41 120.82(12)
C53 C40 N1 120.46(12)
C40 C41 C42 123.56(12)
C40 C41 C54 118.64(12)
C54 C41 C42 117.80(12)
C43 C42 C41 121.62(12)
C42 C43 C44 121.68(13)
C45 C44 C43 122.75(15)
C45 C44 C55 119.20(14)
C55 C44 C43 118.05(13)
C46 C45 C44 120.08(18)
C47 C46 C45 121.04(17)
C46 C47 C48 120.76(16)
C47 C48 C49 122.28(15)
C47 C48 C55 118.86(16)
C55 C48 C49 118.81(15)
C50 C49 C48 121.44(14)
C49 C50 C51 121.38(15)
C52 C51 C50 122.39(14)
C52 C51 C54 118.82(12)
C54 C51 C50 118.78(14)
C53 C52 C51 121.72(12)
C52 C53 C40 119.99(13)
C51 C54 C41 119.91(13)
C51 C54 C55 119.91(12)
C55 C54 C41 120.16(12)
C44 C55 C48 119.89(14)
C44 C55 C54 120.47(12)
C54 C55 C48 119.62(14)
C2 N1 C40 128.50(11)
C13 N15 C24 129.96(11)
C4 O5 C6 114.58(9)
C11 O10 C9 115.89(10)
C12 O16 C17 114.87(9)
C22 O21 C20 117.79(10)

loop_
_geom_bond_atom_site_label_1
_geom_bond_atom_site_label_2
_geom_bond_distance
C2 C4 1.5361(17)
C2 N1 1.3514(17)
C2 O3 1.2171(16)
C4 C22 1.5117(19)
C4 O5 1.4259(15)
C6 C7 1.5087(18)
C6 O5 1.4296(14)
C7 C8 1.5309(17)
C8 C9 1.5095(18)
C9 O10 1.4307(15)
C11 C12 1.5048(17)
C11 C56 1.3195(19)
C11 O10 1.3629(15)
C12 C13 1.5354(17)
C12 O16 1.4226(14)
C13 N15 1.3502(16)
C13 O14 1.2142(16)
C17 C18 1.5080(17)
C17 O16 1.4301(15)
C18 C19 1.5301(18)
C19 C20 1.512(2)
C20 O21 1.4289(15)
C22 C23 1.3212(19)
C22 O21 1.3642(16)
C24 C25 1.4000(18)
C24 C37 1.4118(18)
C24 N15 1.4016(16)
C25 C26 1.3837(19)
C26 C27 1.393(2)
C27 C28 1.4364(18)
C27 C38 1.4217(18)
C28 C29 1.344(2)
C29 C30 1.436(2)
C30 C31 1.397(2)
C30 C39 1.4232(17)
C31 C32 1.385(2)
C32 C33 1.386(2)
C33 C34 1.3988(19)
C34 C35 1.4351(18)
C34 C39 1.4194(18)
C35 C36 1.3487(18)
C36 C37 1.4376(17)
C37 C38 1.4246(17)
C38 C39 1.4266(18)
C40 C41 1.4050(19)
C40 C53 1.3939(17)
C40 N1 1.4152(16)
C41 C42 1.4364(18)
C41 C54 1.4259(17)
C42 C43 1.354(2)
C43 C44 1.433(2)
C44 C45 1.402(2)
C44 C55 1.417(2)
C45 C46 1.391(3)
C46 C47 1.382(3)
C47 C48 1.394(2)
C48 C49 1.434(3)
C48 C55 1.4274(19)
C49 C50 1.343(3)
C50 C51 1.4371(19)
C51 C52 1.391(2)
C51 C54 1.4224(19)
C52 C53 1.3811(19)
C54 C55 1.424(2)
